data_4342082
loop_
_publ_author_name
'Hayes, Thomas R.'
'Lyon, Patrice A.'
'Barnes, Charles L.'
'Trabue, Steven'
'Benny, Paul D.'

_publ_section_title
;
 Influence of Functionalized Pyridine Ligands on the Radio/Chemical
 Behavior of [M(I)(CO)3](+) (M = Re and (99m)Tc) 2 + 1 Complexes.
;
_journal_issue 4
_journal_name_full 'Inorganic chemistry'
_journal_page_first 1528
_journal_page_last 1534
_journal_paper_doi 10.1021/ic502520x
_journal_volume 54
_journal_year 2015
_chemical_formula_moiety 'C16 H11 N O6 Re'
_chemical_formula_sum 'C16 H11 N O6 Re'
_chemical_formula_weight 499.46
_space_group_crystal_system monoclinic
_space_group_IT_number 14
_space_group_name_Hall '-P 2ybc'
_space_group_name_H-M_alt 'P 1 21/c 1'
_symmetry_cell_setting monoclinic
_symmetry_Int_Tables_number 14
_symmetry_space_group_name_Hall '-P 2ybc'
_symmetry_space_group_name_H-M 'P 1 21/c 1'
_atom_sites_solution_hydrogens geom
_audit_creation_method SHELXL-2013
_cell_angle_alpha 90
_cell_angle_beta 106.4600(10)
_cell_angle_gamma 90
_cell_formula_units_Z 8
_cell_length_a 17.7074(15)
_cell_length_b 12.8422(11)
_cell_length_c 14.2119(12)
_cell_measurement_reflns_used 9977
_cell_measurement_temperature 100(2)
_cell_measurement_theta_max 27.5
_cell_measurement_theta_min 2.2
_cell_volume 3099.4(5)
_computing_cell_refinement 'APEX2 (Bruker AXS, 2008)'
_computing_data_collection 'APEX2 (Bruker AXS, 2008)'
_computing_data_reduction 'APEX2 (Bruker AXS, 2008)'
_computing_molecular_graphics 'X-SEED, Barbour, 2001'
_computing_publication_material 'CIFTAB (Sheldrick, 2013)'
_computing_structure_refinement 'SHELXL-2013 (Sheldrick, 2013)'
_computing_structure_solution 'SHELXS-2013 (Sheldrick, 2013)'
_diffrn_ambient_temperature 100(2)
_diffrn_measured_fraction_theta_full 1.000
_diffrn_measured_fraction_theta_max 0.995
_diffrn_measurement_device_type 'Bruker APEXII CCD area detector'
_diffrn_measurement_method 'omega scans'
_diffrn_radiation_type MoK\a
_diffrn_radiation_wavelength 0.71073
_diffrn_reflns_av_R_equivalents 0.0338
_diffrn_reflns_av_unetI/netI 0.0263
_diffrn_reflns_Laue_measured_fraction_full 1.000
_diffrn_reflns_Laue_measured_fraction_max 0.995
_diffrn_reflns_limit_h_max 22
_diffrn_reflns_limit_h_min -23
_diffrn_reflns_limit_k_max 16
_diffrn_reflns_limit_k_min -16
_diffrn_reflns_limit_l_max 18
_diffrn_reflns_limit_l_min -18
_diffrn_reflns_number 35523
_diffrn_reflns_point_group_measured_fraction_full 1.000
_diffrn_reflns_point_group_measured_fraction_max 0.995
_diffrn_reflns_theta_full 25.242
_diffrn_reflns_theta_max 27.545
_diffrn_reflns_theta_min 1.199
_diffrn_standards_decay_% 0.0
_exptl_absorpt_coefficient_mu 7.874
_exptl_absorpt_correction_T_max 0.57
_exptl_absorpt_correction_T_min 0.30
_exptl_absorpt_correction_type multi-scan
_exptl_absorpt_process_details
;
 Data were corrected for decay and absorption using the program SADABS 
 (Sheldrick, G. M. (2003). SADABS. Version 2.10. University of
 G\"ottingen, Germany).
;
_exptl_crystal_colour Pale-Yellow
_exptl_crystal_density_diffrn 2.141
_exptl_crystal_description Prism
_exptl_crystal_F_000 1896
_exptl_crystal_size_max 0.500
_exptl_crystal_size_mid 0.200
_exptl_crystal_size_min 0.080
_refine_diff_density_max 0.837
_refine_diff_density_min -0.611
_refine_diff_density_rms 0.104
_refine_ls_extinction_method none
_refine_ls_goodness_of_fit_ref 1.029
_refine_ls_hydrogen_treatment constr
_refine_ls_matrix_type full
_refine_ls_number_parameters 435
_refine_ls_number_reflns 7126
_refine_ls_number_restraints 0
_refine_ls_restrained_S_all 1.029
_refine_ls_R_factor_all 0.0231
_refine_ls_R_factor_gt 0.0181
_refine_ls_shift/su_max 0.001
_refine_ls_shift/su_mean 0.000
_refine_ls_structure_factor_coef Fsqd
_refine_ls_weighting_details 'w=1/[\s^2^(Fo^2^)+(0.0127P)^2^+2.6651P] where P=(Fo^2^+2Fc^2^)/3'
_refine_ls_weighting_scheme calc
_refine_ls_wR_factor_gt 0.0372
_refine_ls_wR_factor_ref 0.0387
_reflns_Friedel_coverage 0.000
_reflns_number_gt 6349
_reflns_number_total 7126
_reflns_threshold_expression 'I > 2\s(I)'
_cod_data_source_file ic502520x_si_002.cif
_cod_data_source_block Re(CO)3(pic)(4-OMe-py)
_cod_depositor_comments 'Adding full bibliography for 4342080--4342084.cif.'
_cod_original_sg_symbol_H-M 'P 21/c'
_cod_database_code 4342082
_shelx_space_group_comment
;
The symmetry employed for this shelxl refinement is uniquely defined
by the following loop, which should always be used as a source of
symmetry information in preference to the above space-group names.
They are only intended as comments.
;
_shelx_estimated_absorpt_t_min 0.111
_shelx_estimated_absorpt_t_max 0.572
_shelxl_version_number 2013-4

loop_
_space_group_symop_operation_xyz
'x, y, z'
'-x, y+1/2, -z+1/2'
'-x, -y, -z'
'x, -y-1/2, z-1/2'

loop_
_atom_site_label
_atom_site_type_symbol
_atom_site_fract_x
_atom_site_fract_y
_atom_site_fract_z
_atom_site_U_iso_or_equiv
_atom_site_adp_type
_atom_site_occupancy
_atom_site_site_symmetry_order
_atom_site_calc_flag
_atom_site_refinement_flags_posn
_atom_site_refinement_flags_adp
Re1A Re 0.41721(2) 0.64927(2) 0.32943(2) 0.01362(3) Uani 1 1 d . .
Re1B Re 0.10494(2) 1.31107(2) 0.26045(2) 0.01445(3) Uani 1 1 d . .
O1A O 0.37978(11) 0.70865(15) 0.18269(13) 0.0168(4) Uani 1 1 d . .
O2A O 0.27745(13) 0.77197(16) 0.06559(14) 0.0238(5) Uani 1 1 d . .
O3A O 0.59662(13) 0.66336(18) 0.36629(16) 0.0304(5) Uani 1 1 d . .
O4A O 0.44425(13) 0.57585(16) 0.54131(14) 0.0254(5) Uani 1 1 d . .
O5A O 0.41143(13) 0.41976(16) 0.26694(16) 0.0263(5) Uani 1 1 d . .
O6A O 0.40641(12) 1.12325(15) 0.45264(15) 0.0218(5) Uani 1 1 d . .
O1B O 0.00607(11) 1.27569(15) 0.13924(13) 0.0155(4) Uani 1 1 d . .
O2B O -0.04224(12) 1.16832(15) 0.01274(14) 0.0193(4) Uani 1 1 d . .
O3B O 0.01681(13) 1.50114(16) 0.30566(15) 0.0254(5) Uani 1 1 d . .
O4B O 0.25838(14) 1.36477(19) 0.41783(17) 0.0344(6) Uani 1 1 d . .
O5B O 0.05539(13) 1.18826(17) 0.41858(15) 0.0257(5) Uani 1 1 d . .
O6B O 0.21671(12) 1.51524(16) -0.08272(15) 0.0231(5) Uani 1 1 d . .
N1A N 0.29046(14) 0.65824(17) 0.29622(16) 0.0143(5) Uani 1 1 d . .
N2A N 0.41265(13) 0.81469(17) 0.36858(16) 0.0139(5) Uani 1 1 d . .
N1B N 0.14080(14) 1.17186(17) 0.19655(16) 0.0147(5) Uani 1 1 d . .
N2B N 0.14592(14) 1.39097(18) 0.14662(17) 0.0164(5) Uani 1 1 d . .
C1A C 0.24825(17) 0.6302(2) 0.3571(2) 0.0166(6) Uani 1 1 d . .
H1A H 0.2743 0.5996 0.4186 0.020 Uiso 1 1 calc R U
C2A C 0.16773(18) 0.6447(2) 0.3321(2) 0.0207(6) Uani 1 1 d . .
H2A H 0.1389 0.6252 0.3764 0.025 Uiso 1 1 calc R U
C3A C 0.12945(18) 0.6879(2) 0.2420(2) 0.0232(7) Uani 1 1 d . .
H3A H 0.0740 0.6980 0.2237 0.028 Uiso 1 1 calc R U
C4A C 0.17270(17) 0.7162(2) 0.1788(2) 0.0190(6) Uani 1 1 d . .
H4A H 0.1476 0.7454 0.1164 0.023 Uiso 1 1 calc R U
C5A C 0.25295(17) 0.7010(2) 0.20829(19) 0.0149(6) Uani 1 1 d . .
C6A C 0.30633(17) 0.7307(2) 0.1457(2) 0.0163(6) Uani 1 1 d . .
C7A C 0.39231(16) 0.8439(2) 0.4500(2) 0.0150(6) Uani 1 1 d . .
H7A H 0.3782 0.7914 0.4889 0.018 Uiso 1 1 calc R U
C8A C 0.39130(16) 0.9456(2) 0.4784(2) 0.0163(6) Uani 1 1 d . .
H8A H 0.3775 0.9625 0.5364 0.020 Uiso 1 1 calc R U
C9A C 0.41058(16) 1.0243(2) 0.4217(2) 0.0162(6) Uani 1 1 d . .
C10A C 0.43246(17) 0.9954(2) 0.3390(2) 0.0191(6) Uani 1 1 d . .
H10A H 0.4472 1.0466 0.2993 0.023 Uiso 1 1 calc R U
C11A C 0.43253(17) 0.8911(2) 0.3154(2) 0.0181(6) Uani 1 1 d . .
H11A H 0.4474 0.8723 0.2586 0.022 Uiso 1 1 calc R U
C12A C 0.42239(19) 1.2064(2) 0.3924(2) 0.0251(7) Uani 1 1 d . .
H12A H 0.4771 1.2017 0.3902 0.038 Uiso 1 1 calc R U
H12B H 0.4140 1.2737 0.4203 0.038 Uiso 1 1 calc R U
H12C H 0.3869 1.2003 0.3257 0.038 Uiso 1 1 calc R U
C13A C 0.52943(18) 0.6570(2) 0.3518(2) 0.0198(6) Uani 1 1 d . .
C14A C 0.43623(17) 0.6033(2) 0.4616(2) 0.0175(6) Uani 1 1 d . .
C15A C 0.41481(17) 0.5063(2) 0.2901(2) 0.0177(6) Uani 1 1 d . .
C1B C 0.20911(17) 1.1198(2) 0.2291(2) 0.0193(6) Uani 1 1 d . .
H1B H 0.2457 1.1412 0.2888 0.023 Uiso 1 1 calc R U
C2B C 0.22790(18) 1.0362(2) 0.1788(2) 0.0225(7) Uani 1 1 d . .
H2B H 0.2768 1.0012 0.2032 0.027 Uiso 1 1 calc R U
C3B C 0.17459(18) 1.0042(2) 0.0926(2) 0.0218(6) Uani 1 1 d . .
H3B H 0.1865 0.9472 0.0567 0.026 Uiso 1 1 calc R U
C4B C 0.10366(17) 1.0563(2) 0.0591(2) 0.0179(6) Uani 1 1 d . .
H4B H 0.0660 1.0350 0.0003 0.021 Uiso 1 1 calc R U
C5B C 0.08843(16) 1.1396(2) 0.11248(19) 0.0139(6) Uani 1 1 d . .
C6B C 0.01070(17) 1.1979(2) 0.0831(2) 0.0149(6) Uani 1 1 d . .
C7B C 0.21169(17) 1.3606(2) 0.1245(2) 0.0209(6) Uani 1 1 d . .
H7B H 0.2430 1.3077 0.1636 0.025 Uiso 1 1 calc R U
C8B C 0.23597(18) 1.4015(2) 0.0492(2) 0.0210(6) Uani 1 1 d . .
H8B H 0.2823 1.3764 0.0356 0.025 Uiso 1 1 calc R U
C9B C 0.19147(17) 1.4806(2) -0.0073(2) 0.0180(6) Uani 1 1 d . .
C10B C 0.12529(17) 1.5173(2) 0.0163(2) 0.0177(6) Uani 1 1 d . .
H10B H 0.0953 1.5736 -0.0186 0.021 Uiso 1 1 calc R U
C11B C 0.10462(17) 1.4688(2) 0.0923(2) 0.0183(6) Uani 1 1 d . .
H11B H 0.0583 1.4919 0.1071 0.022 Uiso 1 1 calc R U
C12B C 0.1801(2) 1.6073(2) -0.1322(2) 0.0272(7) Uani 1 1 d . .
H12D H 0.1250 1.5925 -0.1668 0.041 Uiso 1 1 calc R U
H12E H 0.2078 1.6296 -0.1795 0.041 Uiso 1 1 calc R U
H12F H 0.1826 1.6628 -0.0841 0.041 Uiso 1 1 calc R U
C13B C 0.05330(18) 1.4311(2) 0.2923(2) 0.0189(6) Uani 1 1 d . .
C14B C 0.20000(19) 1.3443(2) 0.3591(2) 0.0218(6) Uani 1 1 d . .
C15B C 0.07301(17) 1.2338(2) 0.3580(2) 0.0183(6) Uani 1 1 d . .

loop_
_atom_site_aniso_label
_atom_site_aniso_U_11
_atom_site_aniso_U_22
_atom_site_aniso_U_33
_atom_site_aniso_U_23
_atom_site_aniso_U_13
_atom_site_aniso_U_12
Re1A 0.01280(6) 0.01541(6) 0.01244(6) 0.00029(4) 0.00322(4) 0.00323(4)
Re1B 0.01428(6) 0.01620(6) 0.01283(6) -0.00155(4) 0.00379(4) -0.00048(4)
O1A 0.0157(10) 0.0223(11) 0.0129(10) 0.0015(8) 0.0051(8) 0.0027(8)
O2A 0.0280(12) 0.0284(12) 0.0150(10) 0.0045(9) 0.0064(9) 0.0069(10)
O3A 0.0156(12) 0.0444(14) 0.0304(13) -0.0065(10) 0.0050(10) 0.0033(10)
O4A 0.0319(13) 0.0268(12) 0.0160(11) 0.0043(9) 0.0045(9) 0.0099(10)
O5A 0.0292(13) 0.0197(12) 0.0291(12) -0.0039(9) 0.0069(10) 0.0034(9)
O6A 0.0254(12) 0.0149(10) 0.0259(11) 0.0000(8) 0.0088(9) -0.0021(9)
O1B 0.0145(10) 0.0174(10) 0.0142(10) -0.0008(8) 0.0033(8) 0.0002(8)
O2B 0.0180(11) 0.0194(10) 0.0181(10) 0.0000(8) 0.0013(8) -0.0011(8)
O3B 0.0256(12) 0.0248(12) 0.0281(12) -0.0053(9) 0.0117(10) 0.0020(10)
O4B 0.0243(13) 0.0428(15) 0.0310(13) -0.0111(11) -0.0007(11) -0.0031(11)
O5B 0.0270(13) 0.0315(12) 0.0214(11) 0.0092(9) 0.0112(10) 0.0063(10)
O6B 0.0244(12) 0.0245(11) 0.0226(11) 0.0067(9) 0.0101(9) -0.0021(9)
N1A 0.0164(12) 0.0128(11) 0.0144(11) -0.0031(9) 0.0054(10) 0.0003(9)
N2A 0.0107(12) 0.0172(12) 0.0133(11) 0.0001(9) 0.0024(9) -0.0003(9)
N1B 0.0149(12) 0.0151(12) 0.0139(12) 0.0023(9) 0.0037(10) -0.0010(9)
N2B 0.0161(13) 0.0155(12) 0.0171(12) -0.0026(9) 0.0040(10) -0.0021(10)
C1A 0.0206(16) 0.0145(14) 0.0145(14) -0.0026(11) 0.0045(12) -0.0006(11)
C2A 0.0201(16) 0.0238(16) 0.0208(15) -0.0047(12) 0.0101(13) -0.0054(13)
C3A 0.0131(15) 0.0281(17) 0.0270(16) -0.0062(13) 0.0033(13) 0.0000(13)
C4A 0.0192(16) 0.0187(15) 0.0168(14) -0.0053(11) 0.0012(12) 0.0001(12)
C5A 0.0192(15) 0.0141(13) 0.0112(13) -0.0034(10) 0.0037(11) 0.0019(11)
C6A 0.0203(16) 0.0151(13) 0.0137(14) -0.0039(11) 0.0050(12) 0.0008(12)
C7A 0.0132(14) 0.0161(14) 0.0166(14) 0.0030(11) 0.0056(11) 0.0017(11)
C8A 0.0143(14) 0.0199(15) 0.0157(14) -0.0010(11) 0.0059(11) 0.0006(11)
C9A 0.0122(14) 0.0152(14) 0.0192(14) -0.0006(11) 0.0012(11) -0.0004(11)
C10A 0.0184(15) 0.0195(15) 0.0188(15) 0.0045(11) 0.0042(12) -0.0032(12)
C11A 0.0172(15) 0.0215(15) 0.0162(14) 0.0004(11) 0.0058(12) 0.0008(12)
C12A 0.0268(18) 0.0150(15) 0.0316(18) 0.0025(12) 0.0052(14) -0.0022(13)
C13A 0.0187(16) 0.0235(16) 0.0162(14) -0.0040(12) 0.0031(12) 0.0040(12)
C14A 0.0149(15) 0.0152(14) 0.0223(15) -0.0004(11) 0.0051(12) 0.0054(11)
C15A 0.0133(14) 0.0231(16) 0.0163(14) 0.0021(12) 0.0033(11) 0.0045(12)
C1B 0.0163(15) 0.0215(15) 0.0183(15) 0.0040(12) 0.0022(12) 0.0000(12)
C2B 0.0181(16) 0.0216(16) 0.0275(16) 0.0020(12) 0.0060(13) 0.0035(12)
C3B 0.0242(17) 0.0175(15) 0.0263(16) -0.0013(12) 0.0114(13) 0.0003(12)
C4B 0.0216(16) 0.0174(14) 0.0154(14) -0.0010(11) 0.0064(12) -0.0046(12)
C5B 0.0138(14) 0.0141(13) 0.0141(13) 0.0027(10) 0.0044(11) -0.0023(11)
C6B 0.0166(15) 0.0149(14) 0.0143(13) 0.0039(11) 0.0061(11) -0.0019(11)
C7B 0.0162(15) 0.0199(15) 0.0259(16) 0.0043(12) 0.0052(13) 0.0010(12)
C8B 0.0161(15) 0.0222(16) 0.0270(16) 0.0021(12) 0.0097(13) -0.0003(12)
C9B 0.0192(15) 0.0182(14) 0.0166(14) -0.0036(11) 0.0053(12) -0.0074(12)
C10B 0.0193(15) 0.0131(13) 0.0183(14) -0.0005(11) 0.0015(12) -0.0029(12)
C11B 0.0175(15) 0.0158(14) 0.0214(15) -0.0036(11) 0.0051(12) 0.0009(12)
C12B 0.0328(19) 0.0250(16) 0.0236(16) 0.0067(13) 0.0080(14) -0.0003(14)
C13B 0.0207(16) 0.0224(15) 0.0140(14) -0.0037(11) 0.0054(12) -0.0056(13)
C14B 0.0232(17) 0.0232(16) 0.0198(15) -0.0050(12) 0.0076(13) 0.0019(13)
C15B 0.0173(15) 0.0202(15) 0.0168(14) -0.0025(12) 0.0039(12) 0.0054(12)

loop_
_atom_type_symbol
_atom_type_description
_atom_type_scat_dispersion_real
_atom_type_scat_dispersion_imag
_atom_type_scat_source
C C 0.0033 0.0016 'International Tables Vol C Tables 4.2.6.8 and 6.1.1.4'
H H 0.0000 0.0000 'International Tables Vol C Tables 4.2.6.8 and 6.1.1.4'
N N 0.0061 0.0033 'International Tables Vol C Tables 4.2.6.8 and 6.1.1.4'
O O 0.0106 0.0060 'International Tables Vol C Tables 4.2.6.8 and 6.1.1.4'
Re Re -1.0185 7.2310 'International Tables Vol C Tables 4.2.6.8 and 6.1.1.4'

loop_
_geom_angle_atom_site_label_1
_geom_angle_atom_site_label_2
_geom_angle_atom_site_label_3
_geom_angle
C14A Re1A C15A 88.51(12)
C14A Re1A C13A 88.14(12)
C15A Re1A C13A 91.93(12)
C14A Re1A O1A 171.73(10)
C15A Re1A O1A 94.69(10)
C13A Re1A O1A 99.36(10)
C14A Re1A N1A 96.56(10)
C15A Re1A N1A 92.95(10)
C13A Re1A N1A 173.31(11)
O1A Re1A N1A 75.69(8)
C14A Re1A N2A 93.36(10)
C15A Re1A N2A 176.50(10)
C13A Re1A N2A 91.09(10)
O1A Re1A N2A 83.07(8)
N1A Re1A N2A 83.90(8)
C14B Re1B C13B 91.59(12)
C14B Re1B C15B 87.94(13)
C13B Re1B C15B 89.27(12)
C14B Re1B O1B 173.77(10)
C13B Re1B O1B 91.42(10)
C15B Re1B O1B 97.55(10)
C14B Re1B N1B 100.87(11)
C13B Re1B N1B 167.35(10)
C15B Re1B N1B 93.29(10)
O1B Re1B N1B 75.97(8)
C14B Re1B N2B 91.70(11)
C13B Re1B N2B 94.43(10)
C15B Re1B N2B 176.28(10)
O1B Re1B N2B 82.63(8)
N1B Re1B N2B 83.15(8)
C6A O1A Re1A 118.26(17)
C9A O6A C12A 117.6(2)
C6B O1B Re1B 118.83(17)
C9B O6B C12B 117.1(2)
C1A N1A C5A 119.1(2)
C1A N1A Re1A 125.32(19)
C5A N1A Re1A 115.50(18)
C11A N2A C7A 116.8(2)
C11A N2A Re1A 121.85(19)
C7A N2A Re1A 121.27(18)
C1B N1B C5B 118.4(2)
C1B N1B Re1B 127.19(19)
C5B N1B Re1B 114.29(18)
C11B N2B C7B 116.5(2)
C11B N2B Re1B 121.88(19)
C7B N2B Re1B 121.49(19)
N1A C1A C2A 121.4(3)
N1A C1A H1A 119.3
C2A C1A H1A 119.3
C1A C2A C3A 119.4(3)
C1A C2A H2A 120.3
C3A C2A H2A 120.3
C4A C3A C2A 119.3(3)
C4A C3A H3A 120.3
C2A C3A H3A 120.3
C5A C4A C3A 118.6(3)
C5A C4A H4A 120.7
C3A C4A H4A 120.7
N1A C5A C4A 122.2(3)
N1A C5A C6A 114.7(2)
C4A C5A C6A 123.1(3)
O2A C6A O1A 125.4(3)
O2A C6A C5A 119.1(3)
O1A C6A C5A 115.4(2)
N2A C7A C8A 122.9(3)
N2A C7A H7A 118.5
C8A C7A H7A 118.5
C7A C8A C9A 119.7(3)
C7A C8A H8A 120.1
C9A C8A H8A 120.1
O6A C9A C10A 125.4(3)
O6A C9A C8A 116.7(2)
C10A C9A C8A 117.9(3)
C11A C10A C9A 119.0(3)
C11A C10A H10A 120.5
C9A C10A H10A 120.5
N2A C11A C10A 123.6(3)
N2A C11A H11A 118.2
C10A C11A H11A 118.2
O6A C12A H12A 109.5
O6A C12A H12B 109.5
H12A C12A H12B 109.5
O6A C12A H12C 109.5
H12A C12A H12C 109.5
H12B C12A H12C 109.5
O3A C13A Re1A 178.6(3)
O4A C14A Re1A 177.0(3)
O5A C15A Re1A 178.1(3)
N1B C1B C2B 122.2(3)
N1B C1B H1B 118.9
C2B C1B H1B 118.9
C3B C2B C1B 119.1(3)
C3B C2B H2B 120.5
C1B C2B H2B 120.5
C2B C3B C4B 119.2(3)
C2B C3B H3B 120.4
C4B C3B H3B 120.4
C5B C4B C3B 119.0(3)
C5B C4B H4B 120.5
C3B C4B H4B 120.5
N1B C5B C4B 122.0(3)
N1B C5B C6B 115.7(2)
C4B C5B C6B 122.2(2)
O2B C6B O1B 125.2(3)
O2B C6B C5B 119.9(2)
O1B C6B C5B 114.9(2)
N2B C7B C8B 123.8(3)
N2B C7B H7B 118.1
C8B C7B H7B 118.1
C7B C8B C9B 118.6(3)
C7B C8B H8B 120.7
C9B C8B H8B 120.7
O6B C9B C10B 124.9(3)
O6B C9B C8B 116.0(3)
C10B C9B C8B 119.1(3)
C11B C10B C9B 117.6(3)
C11B C10B H10B 121.2
C9B C10B H10B 121.2
N2B C11B C10B 124.1(3)
N2B C11B H11B 117.9
C10B C11B H11B 117.9
O6B C12B H12D 109.5
O6B C12B H12E 109.5
H12D C12B H12E 109.5
O6B C12B H12F 109.5
H12D C12B H12F 109.5
H12E C12B H12F 109.5
O3B C13B Re1B 174.5(3)
O4B C14B Re1B 178.9(3)
O5B C15B Re1B 178.3(3)

loop_
_geom_bond_atom_site_label_1
_geom_bond_atom_site_label_2
_geom_bond_distance
Re1A C14A 1.906(3)
Re1A C15A 1.916(3)
Re1A C13A 1.924(3)
Re1A O1A 2.1416(18)
Re1A N1A 2.162(2)
Re1A N2A 2.203(2)
Re1B C14B 1.908(3)
Re1B C13B 1.911(3)
Re1B C15B 1.915(3)
Re1B O1B 2.1283(18)
Re1B N1B 2.180(2)
Re1B N2B 2.205(2)
O1A C6A 1.289(3)
O2A C6A 1.228(3)
O3A C13A 1.151(4)
O4A C14A 1.156(3)
O5A C15A 1.156(3)
O6A C9A 1.353(3)
O6A C12A 1.447(3)
O1B C6B 1.296(3)
O2B C6B 1.221(3)
O3B C13B 1.154(3)
O4B C14B 1.160(4)
O5B C15B 1.155(3)
O6B C9B 1.349(3)
O6B C12B 1.433(4)
N1A C1A 1.343(4)
N1A C5A 1.354(3)
N2A C11A 1.345(4)
N2A C7A 1.358(3)
N1B C1B 1.344(4)
N1B C5B 1.353(3)
N2B C11B 1.345(4)
N2B C7B 1.347(4)
C1A C2A 1.381(4)
C1A H1A 0.9500
C2A C3A 1.384(4)
C2A H2A 0.9500
C3A C4A 1.384(4)
C3A H3A 0.9500
C4A C5A 1.377(4)
C4A H4A 0.9500
C5A C6A 1.519(4)
C7A C8A 1.369(4)
C7A H7A 0.9500
C8A C9A 1.393(4)
C8A H8A 0.9500
C9A C10A 1.388(4)
C10A C11A 1.381(4)
C10A H10A 0.9500
C11A H11A 0.9500
C12A H12A 0.9800
C12A H12B 0.9800
C12A H12C 0.9800
C1B C2B 1.382(4)
C1B H1B 0.9500
C2B C3B 1.380(4)
C2B H2B 0.9500
C3B C4B 1.383(4)
C3B H3B 0.9500
C4B C5B 1.381(4)
C4B H4B 0.9500
C5B C6B 1.518(4)
C7B C8B 1.366(4)
C7B H7B 0.9500
C8B C9B 1.393(4)
C8B H8B 0.9500
C9B C10B 1.389(4)
C10B C11B 1.383(4)
C10B H10B 0.9500
C11B H11B 0.9500
C12B H12D 0.9800
C12B H12E 0.9800
C12B H12F 0.9800

loop_
_geom_torsion_atom_site_label_1
_geom_torsion_atom_site_label_2
_geom_torsion_atom_site_label_3
_geom_torsion_atom_site_label_4
_geom_torsion
C5A N1A C1A C2A -0.5(4)
Re1A N1A C1A C2A 175.8(2)
N1A C1A C2A C3A 0.8(4)
C1A C2A C3A C4A -0.3(4)
C2A C3A C4A C5A -0.5(4)
C1A N1A C5A C4A -0.4(4)
Re1A N1A C5A C4A -177.0(2)
C1A N1A C5A C6A 179.5(2)
Re1A N1A C5A C6A 2.8(3)
C3A C4A C5A N1A 0.9(4)
C3A C4A C5A C6A -179.0(3)
Re1A O1A C6A O2A 174.6(2)
Re1A O1A C6A C5A -6.1(3)
N1A C5A C6A O2A -178.5(2)
C4A C5A C6A O2A 1.3(4)
N1A C5A C6A O1A 2.1(3)
C4A C5A C6A O1A -178.1(2)
C11A N2A C7A C8A 0.2(4)
Re1A N2A C7A C8A 177.8(2)
N2A C7A C8A C9A 1.0(4)
C12A O6A C9A C10A 3.1(4)
C12A O6A C9A C8A -177.0(3)
C7A C8A C9A O6A 178.3(3)
C7A C8A C9A C10A -1.8(4)
O6A C9A C10A C11A -178.7(3)
C8A C9A C10A C11A 1.4(4)
C7A N2A C11A C10A -0.6(4)
Re1A N2A C11A C10A -178.2(2)
C9A C10A C11A N2A -0.2(4)
C5B N1B C1B C2B 1.2(4)
Re1B N1B C1B C2B -175.5(2)
N1B C1B C2B C3B -0.6(4)
C1B C2B C3B C4B -0.3(4)
C2B C3B C4B C5B 0.6(4)
C1B N1B C5B C4B -0.9(4)
Re1B N1B C5B C4B 176.2(2)
C1B N1B C5B C6B 176.6(2)
Re1B N1B C5B C6B -6.3(3)
C3B C4B C5B N1B 0.0(4)
C3B C4B C5B C6B -177.4(2)
Re1B O1B C6B O2B 178.3(2)
Re1B O1B C6B C5B 0.5(3)
N1B C5B C6B O2B -174.0(2)
C4B C5B C6B O2B 3.5(4)
N1B C5B C6B O1B 4.0(3)
C4B C5B C6B O1B -178.5(2)
C11B N2B C7B C8B -2.5(4)
Re1B N2B C7B C8B 174.2(2)
N2B C7B C8B C9B 1.4(5)
C12B O6B C9B C10B 10.5(4)
C12B O6B C9B C8B -170.2(3)
C7B C8B C9B O6B -177.7(3)
C7B C8B C9B C10B 1.7(4)
O6B C9B C10B C11B 175.9(3)
C8B C9B C10B C11B -3.3(4)
C7B N2B C11B C10B 0.7(4)
Re1B N2B C11B C10B -176.0(2)
C9B C10B C11B N2B 2.2(4)
